data_4347642
loop_
_publ_author_name
'Antal, Peter'
'Draho\<s, Bohuslav'
'Herchel, Radovan'
'Tr\'avn\'i\<cek, Zden\<ek'

_publ_section_title
;
 Late First-Row Transition-Metal Complexes Containing a 2-Pyridylmethyl
 Pendant-Armed 15-Membered Macrocyclic Ligand. Field-Induced Slow Magnetic
 Relaxation in a Seven-Coordinate Cobalt(II) Compound.
;
_journal_issue 12
_journal_name_full 'Inorganic chemistry'
_journal_page_first 5957
_journal_page_last 5972
_journal_paper_doi 10.1021/acs.inorgchem.6b00415
_journal_volume 55
_journal_year 2016
_chemical_formula_sum 'C25 H31 Cl2 Co N5 O10'
_chemical_formula_weight 691.38
_space_group_crystal_system monoclinic
_space_group_IT_number 4
_space_group_name_Hall 'P 2yb'
_space_group_name_H-M_alt 'P 1 21 1'
_atom_sites_solution_hydrogens geom
_audit_creation_method SHELXL-2014/7
_cell_angle_alpha 90
_cell_angle_beta 113.500(2)
_cell_angle_gamma 90
_cell_formula_units_Z 4
_cell_length_a 18.3060(11)
_cell_length_b 9.1269(5)
_cell_length_c 18.7659(10)
_cell_measurement_reflns_used 9271
_cell_measurement_temperature 120(2)
_cell_measurement_theta_max 27.1
_cell_measurement_theta_min 2.5
_cell_volume 2875.3(3)
_computing_cell_refinement 'Bruker SAINT'
_computing_data_collection 'Bruker APEX2'
_computing_data_reduction 'Bruker SAINT'
_computing_molecular_graphics 'Bruker SHELXTL'
_computing_publication_material 'Bruker SHELXTL'
_computing_structure_refinement 'SHELXL-2014 (Sheldrick 2014)'
_computing_structure_solution 'SHELXS-97 (Sheldrick 2008)'
_diffrn_ambient_temperature 120(2)
_diffrn_measured_fraction_theta_full 0.999
_diffrn_measured_fraction_theta_max 0.998
_diffrn_measurement_device_type 'Bruker APEX-II CCD'
_diffrn_measurement_method '\f and \w scans'
_diffrn_radiation_type MoK\a
_diffrn_radiation_wavelength 0.71073
_diffrn_reflns_av_R_equivalents 0.0417
_diffrn_reflns_av_unetI/netI 0.0300
_diffrn_reflns_Laue_measured_fraction_full 0.999
_diffrn_reflns_Laue_measured_fraction_max 0.998
_diffrn_reflns_limit_h_max 23
_diffrn_reflns_limit_h_min -23
_diffrn_reflns_limit_k_max 11
_diffrn_reflns_limit_k_min -11
_diffrn_reflns_limit_l_max 24
_diffrn_reflns_limit_l_min -24
_diffrn_reflns_number 73378
_diffrn_reflns_point_group_measured_fraction_full 1.000
_diffrn_reflns_point_group_measured_fraction_max 0.998
_diffrn_reflns_theta_full 25.242
_diffrn_reflns_theta_max 27.170
_diffrn_reflns_theta_min 2.187
_exptl_absorpt_coefficient_mu 0.848
_exptl_absorpt_correction_T_max 0.9510
_exptl_absorpt_correction_T_min 0.9050
_exptl_absorpt_correction_type multi-scan
_exptl_absorpt_process_details
;
Bruker (2001). SADABS. Bruker AXS Inc., Madison, Wisconsin, USA.
;
_exptl_crystal_colour colourless
_exptl_crystal_density_diffrn 1.597
_exptl_crystal_description prism
_exptl_crystal_F_000 1428
_exptl_crystal_size_max 0.240
_exptl_crystal_size_mid 0.160
_exptl_crystal_size_min 0.120
_refine_diff_density_max 0.443
_refine_diff_density_min -0.453
_refine_diff_density_rms 0.065
_refine_ls_abs_structure_details
;
 Refined as an inversion twin.
;
_refine_ls_abs_structure_Flack 0.396(13)
_refine_ls_extinction_method none
_refine_ls_goodness_of_fit_ref 1.047
_refine_ls_hydrogen_treatment constr
_refine_ls_matrix_type full
_refine_ls_number_parameters 776
_refine_ls_number_reflns 12757
_refine_ls_number_restraints 1
_refine_ls_restrained_S_all 1.047
_refine_ls_R_factor_all 0.0424
_refine_ls_R_factor_gt 0.0329
_refine_ls_shift/su_max 0.001
_refine_ls_shift/su_mean 0.000
_refine_ls_structure_factor_coef Fsqd
_refine_ls_weighting_details 'w=1/[\s^2^(Fo^2^)+(0.0339P)^2^+2.2466P] where P=(Fo^2^+2Fc^2^)/3'
_refine_ls_weighting_scheme calc
_refine_ls_wR_factor_gt 0.0730
_refine_ls_wR_factor_ref 0.0777
_reflns_Friedel_coverage 0.880
_reflns_Friedel_fraction_full 1.000
_reflns_Friedel_fraction_max 0.998
_reflns_number_gt 11422
_reflns_number_total 12757
_reflns_threshold_expression 'I > 2\s(I)'
_cod_data_source_file deposit_Co.cif
_cod_data_source_block p
_cod_original_sg_symbol_H-M 'P 21'
_cod_database_code 4347642
_shelx_shelxl_version_number 2014/7
_shelx_space_group_comment
;
The symmetry employed for this shelxl refinement is uniquely defined
by the following loop, which should always be used as a source of
symmetry information in preference to the above space-group names.
They are only intended as comments.
;
_shelx_estimated_absorpt_t_min 0.822
_shelx_estimated_absorpt_t_max 0.905

loop_
_space_group_symop_operation_xyz
'x, y, z'
'-x, y+1/2, -z'

loop_
_atom_site_label
_atom_site_type_symbol
_atom_site_fract_x
_atom_site_fract_y
_atom_site_fract_z
_atom_site_U_iso_or_equiv
_atom_site_adp_type
_atom_site_occupancy
_atom_site_site_symmetry_order
_atom_site_calc_flag
_atom_site_refinement_flags_posn
_atom_site_refinement_flags_adp
Co1 Co 0.40984(3) 0.40209(5) 0.23948(3) 0.01259(11) Uani 1 1 d . .
Co2 Co 0.91974(3) 1.08263(5) 0.24473(3) 0.01195(11) Uani 1 1 d . .
Cl1 Cl 0.76523(5) 0.69613(11) 0.37715(5) 0.0183(2) Uani 1 1 d . .
Cl2 Cl 0.27861(5) 0.81195(11) 0.39048(6) 0.0197(2) Uani 1 1 d . .
Cl3 Cl 0.41539(5) 0.87093(11) 0.03598(6) 0.0218(2) Uani 1 1 d . .
Cl4 Cl -0.07538(5) 0.58138(12) 0.04477(6) 0.0216(2) Uani 1 1 d . .
N1 N 0.39511(17) 0.3828(4) 0.34781(18) 0.0155(7) Uani 1 1 d . .
N5 N 0.51369(18) 0.2700(4) 0.28151(18) 0.0154(7) Uani 1 1 d . .
O1 O 0.46860(15) 0.5347(3) 0.17324(15) 0.0174(6) Uani 1 1 d . .
O2 O 0.38262(15) 0.2971(3) 0.12435(15) 0.0191(6) Uani 1 1 d . .
N6 N 0.81926(18) 0.9476(4) 0.18995(18) 0.0144(7) Uani 1 1 d . .
O4 O 0.89985(16) 1.1727(3) 0.12761(15) 0.0200(6) Uani 1 1 d . .
O3 O 0.98721(15) 0.9437(3) 0.18995(15) 0.0180(6) Uani 1 1 d . .
O8 O 0.7631(2) 0.8105(4) 0.3233(2) 0.0445(9) Uani 1 1 d . .
O9 O 0.84663(16) 0.6608(4) 0.42538(18) 0.0268(7) Uani 1 1 d . .
O10 O 0.72517(18) 0.5705(4) 0.3353(2) 0.0478(10) Uani 1 1 d . .
O11 O 0.72454(18) 0.7486(4) 0.42364(18) 0.0356(8) Uani 1 1 d . .
O12 O 0.2676(2) 0.7543(7) 0.3170(2) 0.0784(18) Uani 1 1 d . .
O13 O 0.2457(2) 0.7125(4) 0.4282(2) 0.0482(10) Uani 1 1 d . .
O14 O 0.2379(2) 0.9483(4) 0.3804(3) 0.0649(14) Uani 1 1 d . .
O15 O 0.36210(16) 0.8329(4) 0.43592(18) 0.0281(7) Uani 1 1 d . .
O16 O 0.3641(2) 0.7450(4) 0.00652(19) 0.0439(9) Uani 1 1 d . .
O17 O 0.49270(19) 0.8332(5) 0.0424(2) 0.0502(10) Uani 1 1 d . .
O18 O 0.4178(2) 0.9046(4) 0.11185(19) 0.0449(9) Uani 1 1 d . .
O19 O 0.3843(2) 0.9907(4) -0.0165(2) 0.0436(9) Uani 1 1 d . .
O20 O -0.0570(3) 0.6974(5) 0.0047(3) 0.0770(15) Uani 1 1 d . .
O21 O -0.15857(18) 0.5685(5) 0.0220(2) 0.0488(9) Uani 1 1 d . .
O22 O -0.0395(2) 0.6046(5) 0.1270(2) 0.0521(11) Uani 1 1 d . .
O23 O -0.0451(2) 0.4441(4) 0.0290(2) 0.0482(10) Uani 1 1 d . .
C7A C 0.2361(2) 0.4713(5) 0.1760(2) 0.0170(8) Uani 1 1 d . .
C6A C 0.1641(2) 0.5444(5) 0.1399(2) 0.0210(9) Uani 1 1 d . .
H6AA H 0.1154 0.4979 0.1337 0.025 Uiso 1 1 calc R U
C24A C 0.3621(2) 0.2614(5) 0.3627(2) 0.0179(8) Uani 1 1 d . .
N2 N 0.49818(17) 0.5554(4) 0.32734(17) 0.0128(6) Uani 1 1 d . .
C23A C 0.3535(2) 0.2451(5) 0.4327(2) 0.0236(9) Uani 1 1 d . .
H23A H 0.3309 0.1585 0.4434 0.028 Uiso 1 1 calc R U
N9 N 1.00540(17) 0.9376(4) 0.34102(17) 0.0135(6) Uani 1 1 d . .
N7 N 0.89763(17) 1.1151(4) 0.34833(18) 0.0152(7) Uani 1 1 d . .
N3 N 0.31119(18) 0.2352(4) 0.22286(19) 0.0173(7) Uani 1 1 d . .
C2 C 0.2380(2) 0.3202(5) 0.2094(2) 0.0225(9) Uani 1 1 d . .
H1 H 0.2321 0.3299 0.2593 0.027 Uiso 1 1 calc R U
H2 H 0.1916 0.2642 0.1735 0.027 Uiso 1 1 calc R U
N4 N 0.30659(18) 0.5330(4) 0.18587(18) 0.0150(7) Uani 1 1 d . .
C4 C 0.3052(2) 0.6682(5) 0.1569(2) 0.0196(9) Uani 1 1 d . .
H3 H 0.3541 0.7112 0.1614 0.023 Uiso 1 1 calc R U
C5 C 0.2362(3) 0.7469(5) 0.1212(2) 0.0231(9) Uani 1 1 d . .
H4 H 0.2377 0.8426 0.1019 0.028 Uiso 1 1 calc R U
C6 C 0.1641(2) 0.6848(5) 0.1134(2) 0.0240(9) Uani 1 1 d . .
H7 H 0.1159 0.7384 0.0902 0.029 Uiso 1 1 calc R U
C7 C 0.3346(2) 0.1528(5) 0.2967(2) 0.0224(9) Uani 1 1 d . .
H32 H 0.3781 0.0835 0.3022 0.027 Uiso 1 1 calc R U
H31 H 0.2887 0.0961 0.2971 0.027 Uiso 1 1 calc R U
C8 C 0.4198(2) 0.4914(5) 0.4002(2) 0.0161(8) Uani 1 1 d . .
C9 C 0.4568(2) 0.6165(4) 0.3746(2) 0.0156(8) Uani 1 1 d . .
H9 H 0.4152 0.6868 0.3433 0.019 Uiso 1 1 calc R U
H8 H 0.4953 0.6688 0.4204 0.019 Uiso 1 1 calc R U
C10 C 0.5673(2) 0.4666(4) 0.3779(2) 0.0159(8) Uani 1 1 d . .
H14 H 0.5632 0.4513 0.4284 0.019 Uiso 1 1 calc R U
H15 H 0.6166 0.5230 0.3880 0.019 Uiso 1 1 calc R U
C11 C 0.5746(2) 0.3192(5) 0.3450(2) 0.0156(8) Uani 1 1 d . .
C12 C 0.5221(2) 0.1400(5) 0.2518(2) 0.0191(8) Uani 1 1 d . .
H10 H 0.4800 0.1064 0.2058 0.023 Uiso 1 1 calc R U
C13 C 0.5891(2) 0.0530(5) 0.2851(2) 0.0225(9) Uani 1 1 d . .
H11 H 0.5930 -0.0380 0.2622 0.027 Uiso 1 1 calc R U
C14 C 0.6502(2) 0.1013(5) 0.3524(3) 0.0245(9) Uani 1 1 d . .
H12 H 0.6960 0.0424 0.3778 0.029 Uiso 1 1 calc R U
C15 C 0.6433(2) 0.2369(5) 0.3819(2) 0.0208(9) Uani 1 1 d . .
H13 H 0.6853 0.2736 0.4272 0.025 Uiso 1 1 calc R U
C16 C 0.5230(2) 0.6733(4) 0.2877(2) 0.0170(8) Uani 1 1 d . .
H16 H 0.5713 0.7221 0.3251 0.020 Uiso 1 1 calc R U
H17 H 0.4801 0.7475 0.2673 0.020 Uiso 1 1 calc R U
C17 C 0.5399(2) 0.6097(5) 0.2218(2) 0.0194(9) Uani 1 1 d . .
H19 H 0.5529 0.6884 0.1924 0.023 Uiso 1 1 calc R U
H18 H 0.5854 0.5407 0.2417 0.023 Uiso 1 1 calc R U
C18 C 0.4776(2) 0.4572(5) 0.1109(2) 0.0229(9) Uani 1 1 d . .
H26 H 0.5217 0.3856 0.1314 0.028 Uiso 1 1 calc R U
H25 H 0.4891 0.5262 0.0760 0.028 Uiso 1 1 calc R U
C19 C 0.3997(2) 0.3800(5) 0.0680(2) 0.0245(9) Uani 1 1 d . .
H24 H 0.3568 0.4521 0.0423 0.029 Uiso 1 1 calc R U
H23 H 0.4038 0.3142 0.0279 0.029 Uiso 1 1 calc R U
C20 C 0.3074(2) 0.2221(5) 0.0917(2) 0.0225(9) Uani 1 1 d . .
H20 H 0.3060 0.1549 0.0497 0.027 Uiso 1 1 calc R U
H22 H 0.2631 0.2931 0.0700 0.027 Uiso 1 1 calc R U
C21 C 0.3007(2) 0.1383(5) 0.1569(2) 0.0232(9) Uani 1 1 d . .
H21A H 0.2477 0.0909 0.1388 0.028 Uiso 1 1 calc R U
H21B H 0.3417 0.0603 0.1739 0.028 Uiso 1 1 calc R U
C22 C 0.4123(2) 0.4831(5) 0.4702(2) 0.0202(9) Uani 1 1 d . .
H27 H 0.4298 0.5611 0.5067 0.024 Uiso 1 1 calc R U
C23 C 0.3785(2) 0.3579(5) 0.4863(2) 0.0246(9) Uani 1 1 d . .
H28 H 0.3726 0.3497 0.5342 0.029 Uiso 1 1 calc R U
C24 C 0.7477(2) 1.0054(4) 0.1773(2) 0.0147(8) Uani 1 1 d . .
C25 C 0.6774(2) 0.9270(5) 0.1432(2) 0.0174(8) Uani 1 1 d . .
H37 H 0.6276 0.9717 0.1342 0.021 Uiso 1 1 calc R U
C26 C 0.6808(2) 0.7825(5) 0.1223(2) 0.0186(8) Uani 1 1 d . .
H34 H 0.6339 0.7245 0.1017 0.022 Uiso 1 1 calc R U
C27 C 0.7539(2) 0.7242(5) 0.1321(2) 0.0201(8) Uani 1 1 d . .
H36 H 0.7577 0.6267 0.1162 0.024 Uiso 1 1 calc R U
C28 C 0.8212(2) 0.8098(4) 0.1653(2) 0.0171(8) Uani 1 1 d . .
H35 H 0.8711 0.7696 0.1710 0.020 Uiso 1 1 calc R U
C29 C 0.7452(2) 1.1607(5) 0.2034(2) 0.0197(9) Uani 1 1 d . .
H39 H 0.6993 1.2117 0.1635 0.024 Uiso 1 1 calc R U
H38 H 0.7362 1.1589 0.2521 0.024 Uiso 1 1 calc R U
N8 N 0.81860(18) 1.2451(4) 0.21699(19) 0.0175(7) Uani 1 1 d . .
C31 C 0.8103(2) 1.3332(5) 0.1470(2) 0.0250(9) Uani 1 1 d . .
H40 H 0.7563 1.3769 0.1239 0.030 Uiso 1 1 calc R U
H63 H 0.8497 1.4138 0.1624 0.030 Uiso 1 1 calc R U
C32 C 0.8233(2) 1.2379(5) 0.0883(2) 0.0231(9) Uani 1 1 d . .
H61 H 0.7815 1.1616 0.0691 0.028 Uiso 1 1 calc R U
H62 H 0.8220 1.2970 0.0436 0.028 Uiso 1 1 calc R U
C33 C 0.9231(2) 1.0824(6) 0.0775(2) 0.0257(9) Uani 1 1 d . .
H42 H 0.9294 1.1426 0.0365 0.031 Uiso 1 1 calc R U
H41 H 0.8822 1.0065 0.0524 0.031 Uiso 1 1 calc R U
C34 C 1.0004(3) 1.0129(5) 0.1275(2) 0.0261(9) Uani 1 1 d . .
H60 H 1.0163 0.9396 0.0975 0.031 Uiso 1 1 calc R U
H59 H 1.0428 1.0877 0.1478 0.031 Uiso 1 1 calc R U
C35 C 1.0569(2) 0.8727(5) 0.2437(2) 0.0211(9) Uani 1 1 d . .
H58 H 1.1017 0.9429 0.2645 0.025 Uiso 1 1 calc R U
H43 H 1.0728 0.7911 0.2181 0.025 Uiso 1 1 calc R U
C36 C 1.0349(2) 0.8160(5) 0.3075(2) 0.0191(8) Uani 1 1 d . .
H45 H 0.9930 0.7402 0.2866 0.023 Uiso 1 1 calc R U
H44 H 1.0820 0.7706 0.3486 0.023 Uiso 1 1 calc R U
C37 C 1.0720(2) 1.0317(4) 0.3919(2) 0.0158(8) Uani 1 1 d . .
H50 H 1.1223 0.9763 0.4067 0.019 Uiso 1 1 calc R U
H51 H 1.0641 1.0527 0.4401 0.019 Uiso 1 1 calc R U
C38 C 1.0806(2) 1.1754(4) 0.3561(2) 0.0135(8) Uani 1 1 d . .
N10 N 1.02161(17) 1.2183(4) 0.28969(18) 0.0142(6) Uani 1 1 d . .
C40 C 1.0308(2) 1.3475(5) 0.2580(2) 0.0188(8) Uani 1 1 d . .
H49 H 0.9906 1.3770 0.2098 0.023 Uiso 1 1 calc R U
C41 C 1.0956(2) 1.4371(5) 0.2928(2) 0.0210(9) Uani 1 1 d . .
H46 H 1.0993 1.5278 0.2697 0.025 Uiso 1 1 calc R U
C42 C 1.1557(2) 1.3929(5) 0.3625(2) 0.0219(9) Uani 1 1 d . .
H47 H 1.2010 1.4531 0.3878 0.026 Uiso 1 1 calc R U
C43 C 1.1482(2) 1.2598(5) 0.3942(2) 0.0210(9) Uani 1 1 d . .
H48 H 1.1888 1.2265 0.4413 0.025 Uiso 1 1 calc R U
C44 C 0.9593(2) 0.8824(5) 0.3849(2) 0.0177(8) Uani 1 1 d . .
H57 H 0.9952 0.8344 0.4335 0.021 Uiso 1 1 calc R U
H52 H 0.9192 0.8100 0.3534 0.021 Uiso 1 1 calc R U
C45 C 0.9188(2) 1.0121(5) 0.4031(2) 0.0173(8) Uani 1 1 d . .
C46 C 0.8613(2) 1.2379(5) 0.3561(2) 0.0194(9) Uani 1 1 d . .
C47 C 0.8459(2) 1.2621(6) 0.4217(3) 0.0266(10) Uani 1 1 d . .
H53 H 0.8217 1.3506 0.4278 0.032 Uiso 1 1 calc R U
C48 C 0.8665(2) 1.1549(6) 0.4777(3) 0.0291(11) Uani 1 1 d . .
H55 H 0.8552 1.1683 0.5224 0.035 Uiso 1 1 calc R U
C49 C 0.9036(2) 1.0276(5) 0.4696(2) 0.0248(10) Uani 1 1 d . .
H54 H 0.9181 0.9532 0.5082 0.030 Uiso 1 1 calc R U
C50 C 0.8380(2) 1.3386(5) 0.2869(2) 0.0226(9) Uani 1 1 d . .
H50A H 0.7912 1.3982 0.2824 0.027 Uiso 1 1 calc R U
H50B H 0.8825 1.4056 0.2926 0.027 Uiso 1 1 calc R U

loop_
_atom_site_aniso_label
_atom_site_aniso_U_11
_atom_site_aniso_U_22
_atom_site_aniso_U_33
_atom_site_aniso_U_23
_atom_site_aniso_U_13
_atom_site_aniso_U_12
Co1 0.0117(2) 0.0123(3) 0.0131(2) -0.0003(2) 0.00426(18) -0.00145(19)
Co2 0.0116(2) 0.0112(2) 0.0117(2) 0.0001(2) 0.00336(18) 0.0007(2)
Cl1 0.0139(4) 0.0221(5) 0.0199(4) -0.0052(4) 0.0080(3) -0.0012(3)
Cl2 0.0187(4) 0.0211(5) 0.0225(5) 0.0040(4) 0.0115(4) 0.0028(4)
Cl3 0.0174(4) 0.0251(5) 0.0232(5) 0.0064(4) 0.0085(4) 0.0038(4)
Cl4 0.0196(4) 0.0233(5) 0.0254(5) -0.0032(4) 0.0126(4) -0.0033(4)
N1 0.0125(13) 0.0177(17) 0.0170(15) 0.0035(14) 0.0068(12) -0.0024(13)
N5 0.0141(15) 0.0164(17) 0.0164(15) -0.0003(13) 0.0067(12) -0.0029(13)
O1 0.0171(12) 0.0224(15) 0.0151(12) -0.0019(11) 0.0089(10) -0.0041(11)
O2 0.0198(13) 0.0200(15) 0.0146(13) -0.0024(11) 0.0039(11) -0.0047(11)
N6 0.0134(14) 0.0150(17) 0.0142(15) -0.0009(13) 0.0049(12) -0.0001(12)
O4 0.0202(13) 0.0222(15) 0.0146(13) 0.0035(11) 0.0039(11) 0.0015(11)
O3 0.0195(13) 0.0214(15) 0.0155(13) 0.0008(11) 0.0095(11) 0.0023(11)
O8 0.0361(18) 0.059(2) 0.0353(18) 0.0257(17) 0.0111(15) 0.0064(17)
O9 0.0163(13) 0.0327(18) 0.0296(16) 0.0087(14) 0.0075(12) 0.0049(12)
O10 0.0229(15) 0.039(2) 0.080(3) -0.040(2) 0.0184(16) -0.0074(15)
O11 0.0282(16) 0.056(2) 0.0265(16) -0.0105(16) 0.0148(13) 0.0097(16)
O12 0.040(2) 0.164(6) 0.0240(18) -0.036(3) 0.0056(16) 0.013(3)
O13 0.043(2) 0.046(2) 0.051(2) 0.0184(19) 0.0134(17) -0.0242(18)
O14 0.0296(18) 0.0216(18) 0.152(4) 0.015(2) 0.045(2) 0.0069(14)
O15 0.0176(14) 0.0324(18) 0.0329(17) -0.0054(14) 0.0085(12) -0.0015(13)
O16 0.0424(19) 0.037(2) 0.0392(19) 0.0000(16) 0.0027(15) -0.0163(16)
O17 0.0239(16) 0.071(3) 0.060(2) 0.024(2) 0.0220(16) 0.0179(17)
O18 0.081(3) 0.0270(18) 0.0374(18) -0.0058(16) 0.0347(18) -0.0057(19)
O19 0.049(2) 0.0348(19) 0.047(2) 0.0214(16) 0.0193(17) 0.0121(16)
O20 0.126(4) 0.042(2) 0.101(4) 0.011(2) 0.086(4) -0.016(3)
O21 0.0202(15) 0.056(2) 0.061(2) 0.008(2) 0.0065(15) 0.0023(16)
O22 0.059(2) 0.049(2) 0.0306(18) -0.0116(16) -0.0002(17) 0.015(2)
O23 0.062(2) 0.0310(19) 0.066(2) -0.0129(17) 0.041(2) 0.0062(17)
C7A 0.0139(17) 0.023(2) 0.0132(18) -0.0014(16) 0.0048(14) 0.0005(15)
C6A 0.0152(17) 0.032(2) 0.0146(17) -0.0032(16) 0.0043(14) 0.0031(16)
C24A 0.0132(17) 0.019(2) 0.0195(19) 0.0052(16) 0.0047(15) 0.0014(15)
N2 0.0134(13) 0.0127(17) 0.0142(14) 0.0006(12) 0.0074(11) 0.0005(12)
C23A 0.0183(19) 0.031(2) 0.021(2) 0.0174(19) 0.0081(16) 0.0019(18)
N9 0.0129(14) 0.0123(16) 0.0162(15) 0.0019(12) 0.0069(12) 0.0020(12)
N7 0.0110(14) 0.0185(18) 0.0156(15) -0.0020(13) 0.0049(12) 0.0001(12)
N3 0.0175(15) 0.0131(16) 0.0198(16) 0.0000(14) 0.0058(13) -0.0026(13)
C2 0.0118(17) 0.028(2) 0.027(2) 0.0049(18) 0.0062(16) -0.0012(17)
N4 0.0148(15) 0.0146(17) 0.0153(15) -0.0008(13) 0.0056(12) -0.0013(12)
C4 0.023(2) 0.018(2) 0.0161(19) 0.0007(16) 0.0064(16) 0.0001(16)
C5 0.036(2) 0.016(2) 0.0144(18) 0.0005(16) 0.0070(17) 0.0081(18)
C6 0.0206(19) 0.031(2) 0.0165(19) -0.0049(17) 0.0033(16) 0.0093(17)
C7 0.0206(19) 0.016(2) 0.026(2) 0.0083(17) 0.0045(16) -0.0040(16)
C8 0.0137(17) 0.019(2) 0.0159(18) 0.0002(15) 0.0059(15) 0.0035(15)
C9 0.0169(17) 0.015(2) 0.0175(18) -0.0015(14) 0.0094(15) -0.0002(14)
C10 0.0127(17) 0.0188(19) 0.0155(18) 0.0003(15) 0.0048(14) -0.0005(14)
C11 0.0148(16) 0.0182(19) 0.0166(18) 0.0018(15) 0.0091(14) -0.0015(15)
C12 0.0223(19) 0.0155(19) 0.020(2) -0.0025(16) 0.0095(16) -0.0014(16)
C13 0.029(2) 0.014(2) 0.032(2) 0.0037(17) 0.0197(18) 0.0009(16)
C14 0.0188(18) 0.022(2) 0.033(2) 0.0086(19) 0.0113(17) 0.0066(17)
C15 0.0160(18) 0.023(2) 0.021(2) 0.0013(17) 0.0049(16) 0.0010(16)
C16 0.0188(18) 0.0120(18) 0.0212(19) 0.0012(15) 0.0090(15) -0.0064(15)
C17 0.0160(17) 0.023(2) 0.0208(19) -0.0026(16) 0.0093(15) -0.0070(15)
C18 0.027(2) 0.030(2) 0.0180(19) -0.0045(17) 0.0155(17) -0.0031(18)
C19 0.029(2) 0.030(2) 0.0148(18) -0.0018(17) 0.0099(16) -0.0041(18)
C20 0.0180(18) 0.022(2) 0.022(2) -0.0081(17) 0.0021(16) -0.0050(16)
C21 0.0207(19) 0.019(2) 0.027(2) -0.0039(17) 0.0057(17) -0.0070(16)
C22 0.0191(18) 0.025(2) 0.0178(19) 0.0036(16) 0.0089(15) 0.0037(16)
C23 0.0182(18) 0.037(3) 0.020(2) 0.0094(18) 0.0100(16) 0.0068(17)
C24 0.0149(17) 0.0170(19) 0.0102(17) -0.0005(15) 0.0030(14) 0.0014(15)
C25 0.0118(16) 0.023(2) 0.0158(17) 0.0001(16) 0.0041(14) 0.0006(15)
C26 0.0201(19) 0.020(2) 0.0140(17) -0.0018(15) 0.0053(15) -0.0062(15)
C27 0.026(2) 0.0131(18) 0.0195(19) -0.0004(16) 0.0069(16) -0.0005(16)
C28 0.0186(18) 0.0127(18) 0.0191(19) -0.0001(16) 0.0067(15) 0.0025(15)
C29 0.0142(17) 0.020(2) 0.023(2) -0.0047(17) 0.0050(15) 0.0015(16)
N8 0.0134(15) 0.0157(17) 0.0190(16) -0.0036(14) 0.0018(12) 0.0014(13)
C31 0.022(2) 0.017(2) 0.027(2) 0.0078(17) 0.0011(17) 0.0035(17)
C32 0.023(2) 0.025(2) 0.0168(19) 0.0052(17) 0.0027(16) 0.0030(17)
C33 0.035(2) 0.028(2) 0.0172(18) -0.0010(19) 0.0140(17) 0.004(2)
C34 0.031(2) 0.034(2) 0.020(2) -0.0009(18) 0.0164(18) 0.0009(19)
C35 0.0161(17) 0.024(2) 0.024(2) 0.0008(17) 0.0091(15) 0.0089(16)
C36 0.0154(17) 0.0166(19) 0.026(2) 0.0019(16) 0.0089(16) 0.0055(15)
C37 0.0095(15) 0.021(2) 0.0141(17) 0.0034(15) 0.0015(14) -0.0001(14)
C38 0.0126(16) 0.0157(19) 0.0137(17) 0.0001(14) 0.0066(14) 0.0007(14)
N10 0.0136(14) 0.0136(16) 0.0160(15) -0.0008(13) 0.0065(12) -0.0019(12)
C40 0.0212(19) 0.016(2) 0.0194(19) 0.0002(16) 0.0078(16) 0.0004(15)
C41 0.0227(19) 0.015(2) 0.031(2) 0.0010(17) 0.0161(17) -0.0006(15)
C42 0.0191(17) 0.021(2) 0.028(2) -0.0064(18) 0.0115(16) -0.0072(17)
C43 0.0150(18) 0.028(2) 0.0191(19) -0.0042(17) 0.0058(15) -0.0036(16)
C44 0.0149(16) 0.021(2) 0.0186(18) 0.0064(16) 0.0084(14) -0.0011(15)
C45 0.0115(17) 0.025(2) 0.0169(19) -0.0036(16) 0.0074(15) -0.0052(15)
C46 0.0110(17) 0.023(2) 0.022(2) -0.0110(17) 0.0045(15) -0.0016(16)
C47 0.0184(19) 0.033(2) 0.029(2) -0.0147(19) 0.0095(17) -0.0050(18)
C48 0.022(2) 0.048(3) 0.023(2) -0.020(2) 0.0144(17) -0.011(2)
C49 0.0213(19) 0.036(3) 0.019(2) -0.0016(18) 0.0100(16) -0.0072(18)
C50 0.0197(19) 0.016(2) 0.027(2) -0.0067(17) 0.0045(16) 0.0033(16)

loop_
_atom_type_symbol
_atom_type_description
_atom_type_scat_dispersion_real
_atom_type_scat_dispersion_imag
_atom_type_scat_source
C C 0.0033 0.0016 'International Tables Vol C Tables 4.2.6.8 and 6.1.1.4'
H H 0.0000 0.0000 'International Tables Vol C Tables 4.2.6.8 and 6.1.1.4'
N N 0.0061 0.0033 'International Tables Vol C Tables 4.2.6.8 and 6.1.1.4'
O O 0.0106 0.0060 'International Tables Vol C Tables 4.2.6.8 and 6.1.1.4'
Cl Cl 0.1484 0.1585 'International Tables Vol C Tables 4.2.6.8 and 6.1.1.4'
Co Co 0.3494 0.9721 'International Tables Vol C Tables 4.2.6.8 and 6.1.1.4'

loop_
_geom_angle_atom_site_label_1
_geom_angle_atom_site_label_2
_geom_angle_atom_site_label_3
_geom_angle
N4 Co1 N5 173.99(13)
N4 Co1 N1 94.03(12)
N5 Co1 N1 91.92(12)
N4 Co1 O2 88.27(11)
N5 Co1 O2 86.38(11)
N1 Co1 O2 144.32(12)
N4 Co1 N2 103.84(12)
N5 Co1 N2 78.88(12)
N1 Co1 N2 71.78(11)
O2 Co1 N2 141.88(10)
N4 Co1 N3 78.73(12)
N5 Co1 N3 102.37(12)
N1 Co1 N3 71.71(12)
O2 Co1 N3 73.89(11)
N2 Co1 N3 143.49(12)
N4 Co1 O1 88.14(11)
N5 Co1 O1 87.52(11)
N1 Co1 O1 144.69(11)
O2 Co1 O1 70.91(10)
N2 Co1 O1 73.49(10)
N3 Co1 O1 142.67(11)
N6 Co2 N10 174.69(13)
N6 Co2 N7 94.53(12)
N10 Co2 N7 90.71(12)
N6 Co2 O4 88.12(11)
N10 Co2 O4 87.08(11)
N7 Co2 O4 145.01(12)
N6 Co2 N8 78.26(12)
N10 Co2 N8 102.62(13)
N7 Co2 N8 71.78(12)
O4 Co2 N8 74.67(11)
N6 Co2 O3 88.82(11)
N10 Co2 O3 87.44(11)
N7 Co2 O3 144.29(11)
O4 Co2 O3 70.52(10)
N8 Co2 O3 143.17(11)
N6 Co2 N9 103.71(12)
N10 Co2 N9 78.79(12)
N7 Co2 N9 71.53(11)
O4 Co2 N9 141.44(11)
N8 Co2 N9 143.30(12)
O3 Co2 N9 73.14(10)
O10 Cl1 O11 109.1(2)
O10 Cl1 O9 110.1(2)
O11 Cl1 O9 110.53(19)
O10 Cl1 O8 109.5(2)
O11 Cl1 O8 108.0(2)
O9 Cl1 O8 109.59(19)
O12 Cl2 O14 109.4(3)
O12 Cl2 O13 108.9(3)
O14 Cl2 O13 108.7(3)
O12 Cl2 O15 109.5(2)
O14 Cl2 O15 109.8(2)
O13 Cl2 O15 110.6(2)
O17 Cl3 O19 110.8(2)
O17 Cl3 O18 109.5(2)
O19 Cl3 O18 111.5(2)
O17 Cl3 O16 108.3(2)
O19 Cl3 O16 109.0(2)
O18 Cl3 O16 107.8(2)
O20 Cl4 O21 110.9(3)
O20 Cl4 O22 111.0(3)
O21 Cl4 O22 108.4(2)
O20 Cl4 O23 110.3(2)
O21 Cl4 O23 108.7(2)
O22 Cl4 O23 107.5(2)
C8 N1 C24A 120.3(3)
C8 N1 Co1 119.8(3)
C24A N1 Co1 119.9(3)
C11 N5 C12 118.1(3)
C11 N5 Co1 116.4(3)
C12 N5 Co1 125.5(3)
C18 O1 C17 112.5(3)
C18 O1 Co1 114.5(2)
C17 O1 Co1 114.5(2)
C19 O2 C20 113.0(3)
C19 O2 Co1 117.2(2)
C20 O2 Co1 115.1(2)
C24 N6 C28 117.6(3)
C24 N6 Co2 117.1(3)
C28 N6 Co2 125.2(3)
C32 O4 C33 112.8(3)
C32 O4 Co2 113.7(2)
C33 O4 Co2 117.2(2)
C35 O3 C34 112.5(3)
C35 O3 Co2 115.2(2)
C34 O3 Co2 114.9(2)
N4 C7A C6A 122.4(4)
N4 C7A C2 117.5(3)
C6A C7A C2 120.0(4)
C6 C6A C7A 119.0(4)
C6 C6A H6AA 120.5
C7A C6A H6AA 120.5
N1 C24A C23A 120.9(4)
N1 C24A C7 113.7(3)
C23A C24A C7 125.4(4)
C16 N2 C10 111.4(3)
C16 N2 C9 111.0(3)
C10 N2 C9 109.3(3)
C16 N2 Co1 110.8(2)
C10 N2 Co1 107.8(2)
C9 N2 Co1 106.2(2)
C23 C23A C24A 118.5(4)
C23 C23A H23A 120.7
C24A C23A H23A 120.7
C36 N9 C44 111.5(3)
C36 N9 C37 111.2(3)
C44 N9 C37 110.0(3)
C36 N9 Co2 110.5(2)
C44 N9 Co2 105.8(2)
C37 N9 Co2 107.5(2)
C45 N7 C46 120.8(4)
C45 N7 Co2 119.8(3)
C46 N7 Co2 119.5(3)
C21 N3 C2 111.5(3)
C21 N3 C7 112.0(3)
C2 N3 C7 109.3(3)
C21 N3 Co1 110.3(2)
C2 N3 Co1 106.6(2)
C7 N3 Co1 107.0(2)
N3 C2 C7A 114.8(3)
N3 C2 H1 108.6
C7A C2 H1 108.6
N3 C2 H2 108.6
C7A C2 H2 108.6
H1 C2 H2 107.5
C4 N4 C7A 117.6(3)
C4 N4 Co1 125.4(3)
C7A N4 Co1 116.9(3)
N4 C4 C5 122.9(4)
N4 C4 H3 118.5
C5 C4 H3 118.5
C4 C5 C6 119.2(4)
C4 C5 H4 120.4
C6 C5 H4 120.4
C6A C6 C5 118.7(4)
C6A C6 H7 120.7
C5 C6 H7 120.7
N3 C7 C24A 108.2(3)
N3 C7 H32 110.1
C24A C7 H32 110.1
N3 C7 H31 110.1
C24A C7 H31 110.1
H32 C7 H31 108.4
N1 C8 C22 121.7(4)
N1 C8 C9 113.0(3)
C22 C8 C9 125.3(4)
N2 C9 C8 108.0(3)
N2 C9 H9 110.1
C8 C9 H9 110.1
N2 C9 H8 110.1
C8 C9 H8 110.1
H9 C9 H8 108.4
N2 C10 C11 114.7(3)
N2 C10 H14 108.6
C11 C10 H14 108.6
N2 C10 H15 108.6
C11 C10 H15 108.6
H14 C10 H15 107.6
N5 C11 C15 121.9(4)
N5 C11 C10 118.9(3)
C15 C11 C10 119.2(3)
N5 C12 C13 123.1(4)
N5 C12 H10 118.4
C13 C12 H10 118.4
C12 C13 C14 118.5(4)
C12 C13 H11 120.7
C14 C13 H11 120.7
C15 C14 C13 118.8(4)
C15 C14 H12 120.6
C13 C14 H12 120.6
C14 C15 C11 119.5(4)
C14 C15 H13 120.2
C11 C15 H13 120.2
N2 C16 C17 109.8(3)
N2 C16 H16 109.7
C17 C16 H16 109.7
N2 C16 H17 109.7
C17 C16 H17 109.7
H16 C16 H17 108.2
O1 C17 C16 105.8(3)
O1 C17 H19 110.6
C16 C17 H19 110.6
O1 C17 H18 110.6
C16 C17 H18 110.6
H19 C17 H18 108.7
O1 C18 C19 106.0(3)
O1 C18 H26 110.5
C19 C18 H26 110.5
O1 C18 H25 110.5
C19 C18 H25 110.5
H26 C18 H25 108.7
O2 C19 C18 107.0(3)
O2 C19 H24 110.3
C18 C19 H24 110.3
O2 C19 H23 110.3
C18 C19 H23 110.3
H24 C19 H23 108.6
O2 C20 C21 105.9(3)
O2 C20 H20 110.6
C21 C20 H20 110.6
O2 C20 H22 110.6
C21 C20 H22 110.6
H20 C20 H22 108.7
N3 C21 C20 110.9(4)
N3 C21 H21A 109.5
C20 C21 H21A 109.5
N3 C21 H21B 109.5
C20 C21 H21B 109.5
H21A C21 H21B 108.0
C8 C22 C23 118.4(4)
C8 C22 H27 120.8
C23 C22 H27 120.8
C23A C23 C22 120.1(4)
C23A C23 H28 120.0
C22 C23 H28 120.0
N6 C24 C25 122.6(4)
N6 C24 C29 117.8(3)
C25 C24 C29 119.6(4)
C26 C25 C24 119.0(4)
C26 C25 H37 120.5
C24 C25 H37 120.5
C25 C26 C27 118.7(4)
C25 C26 H34 120.7
C27 C26 H34 120.7
C28 C27 C26 118.9(4)
C28 C27 H36 120.5
C26 C27 H36 120.5
N6 C28 C27 123.0(4)
N6 C28 H35 118.5
C27 C28 H35 118.5
N8 C29 C24 113.7(3)
N8 C29 H39 108.8
C24 C29 H39 108.8
N8 C29 H38 108.8
C24 C29 H38 108.8
H39 C29 H38 107.7
C29 N8 C50 109.4(3)
C29 N8 C31 111.2(3)
C50 N8 C31 111.9(3)
C29 N8 Co2 107.6(2)
C50 N8 Co2 106.7(2)
C31 N8 Co2 110.0(2)
C32 C31 N8 110.1(3)
C32 C31 H40 109.6
N8 C31 H40 109.6
C32 C31 H63 109.6
N8 C31 H63 109.6
H40 C31 H63 108.1
O4 C32 C31 105.9(3)
O4 C32 H61 110.6
C31 C32 H61 110.6
O4 C32 H62 110.6
C31 C32 H62 110.6
H61 C32 H62 108.7
O4 C33 C34 106.7(3)
O4 C33 H42 110.4
C34 C33 H42 110.4
O4 C33 H41 110.4
C34 C33 H41 110.4
H42 C33 H41 108.6
O3 C34 C33 105.9(3)
O3 C34 H60 110.5
C33 C34 H60 110.5
O3 C34 H59 110.5
C33 C34 H59 110.5
H60 C34 H59 108.7
O3 C35 C36 105.8(3)
O3 C35 H58 110.6
C36 C35 H58 110.6
O3 C35 H43 110.6
C36 C35 H43 110.6
H58 C35 H43 108.7
N9 C36 C35 109.9(3)
N9 C36 H45 109.7
C35 C36 H45 109.7
N9 C36 H44 109.7
C35 C36 H44 109.7
H45 C36 H44 108.2
N9 C37 C38 114.9(3)
N9 C37 H50 108.5
C38 C37 H50 108.5
N9 C37 H51 108.5
C38 C37 H51 108.5
H50 C37 H51 107.5
N10 C38 C43 122.6(4)
N10 C38 C37 118.6(3)
C43 C38 C37 118.8(3)
C38 N10 C40 117.7(3)
C38 N10 Co2 117.1(3)
C40 N10 Co2 125.2(2)
N10 C40 C41 122.8(4)
N10 C40 H49 118.6
C41 C40 H49 118.6
C40 C41 C42 119.0(4)
C40 C41 H46 120.5
C42 C41 H46 120.5
C43 C42 C41 118.8(4)
C43 C42 H47 120.6
C41 C42 H47 120.6
C42 C43 C38 119.1(4)
C42 C43 H48 120.5
C38 C43 H48 120.5
N9 C44 C45 107.4(3)
N9 C44 H57 110.2
C45 C44 H57 110.2
N9 C44 H52 110.2
C45 C44 H52 110.2
H57 C44 H52 108.5
N7 C45 C49 121.3(4)
N7 C45 C44 113.5(3)
C49 C45 C44 125.2(4)
N7 C46 C47 121.0(4)
N7 C46 C50 113.5(3)
C47 C46 C50 125.4(4)
C48 C47 C46 118.3(4)
C48 C47 H53 120.8
C46 C47 H53 120.8
C47 C48 C49 120.7(4)
C47 C48 H55 119.6
C49 C48 H55 119.6
C48 C49 C45 117.8(4)
C48 C49 H54 121.1
C45 C49 H54 121.1
N8 C50 C46 107.3(3)
N8 C50 H50A 110.3
C46 C50 H50A 110.3
N8 C50 H50B 110.3
C46 C50 H50B 110.3
H50A C50 H50B 108.5

loop_
_geom_bond_atom_site_label_1
_geom_bond_atom_site_label_2
_geom_bond_distance
Co1 N4 2.120(3)
Co1 N5 2.120(3)
Co1 N1 2.162(3)
Co1 O2 2.231(3)
Co1 N2 2.273(3)
Co1 N3 2.287(3)
Co1 O1 2.288(3)
Co2 N6 2.110(3)
Co2 N10 2.114(3)
Co2 N7 2.158(3)
Co2 O4 2.236(3)
Co2 N8 2.265(3)
Co2 O3 2.281(3)
Co2 N9 2.284(3)
Cl1 O10 1.418(3)
Cl1 O11 1.437(3)
Cl1 O9 1.438(3)
Cl1 O8 1.442(4)
Cl2 O12 1.413(4)
Cl2 O14 1.424(4)
Cl2 O13 1.423(3)
Cl2 O15 1.435(3)
Cl3 O17 1.414(3)
Cl3 O19 1.429(3)
Cl3 O18 1.440(3)
Cl3 O16 1.447(3)
Cl4 O20 1.414(4)
Cl4 O21 1.413(3)
Cl4 O22 1.432(3)
Cl4 O23 1.448(3)
N1 C8 1.342(5)
N1 C24A 1.344(5)
N5 C11 1.343(5)
N5 C12 1.346(5)
O1 C18 1.431(5)
O1 C17 1.434(4)
O2 C19 1.431(5)
O2 C20 1.437(4)
N6 C24 1.343(5)
N6 C28 1.345(5)
O4 C32 1.428(5)
O4 C33 1.436(5)
O3 C35 1.428(4)
O3 C34 1.434(5)
C7A N4 1.350(5)
C7A C6A 1.390(5)
C7A C2 1.510(6)
C6A C6 1.376(7)
C6A H6AA 0.9500
C24A C23A 1.391(6)
C24A C7 1.508(6)
N2 C16 1.479(5)
N2 C10 1.483(5)
N2 C9 1.485(5)
C23A C23 1.384(7)
C23A H23A 0.9500
N9 C36 1.479(5)
N9 C44 1.483(5)
N9 C37 1.485(5)
N7 C45 1.331(5)
N7 C46 1.340(5)
N3 C21 1.470(5)
N3 C2 1.480(5)
N3 C7 1.481(5)
C2 H1 0.9900
C2 H2 0.9900
N4 C4 1.345(5)
C4 C5 1.373(6)
C4 H3 0.9500
C5 C6 1.389(6)
C5 H4 0.9500
C6 H7 0.9500
C7 H32 0.9900
C7 H31 0.9900
C8 C22 1.377(6)
C8 C9 1.501(6)
C9 H9 0.9900
C9 H8 0.9900
C10 C11 1.509(6)
C10 H14 0.9900
C10 H15 0.9900
C11 C15 1.390(5)
C12 C13 1.383(6)
C12 H10 0.9500
C13 C14 1.384(6)
C13 H11 0.9500
C14 C15 1.382(6)
C14 H12 0.9500
C15 H13 0.9500
C16 C17 1.506(6)
C16 H16 0.9900
C16 H17 0.9900
C17 H19 0.9900
C17 H18 0.9900
C18 C19 1.505(6)
C18 H26 0.9900
C18 H25 0.9900
C19 H24 0.9900
C19 H23 0.9900
C20 C21 1.490(6)
C20 H20 0.9900
C20 H22 0.9900
C21 H21A 0.9900
C21 H21B 0.9900
C22 C23 1.388(6)
C22 H27 0.9500
C23 H28 0.9500
C24 C25 1.386(5)
C24 C29 1.506(5)
C25 C26 1.384(6)
C25 H37 0.9500
C26 C27 1.381(6)
C26 H34 0.9500
C27 C28 1.380(6)
C27 H36 0.9500
C28 H35 0.9500
C29 N8 1.481(5)
C29 H39 0.9900
C29 H38 0.9900
N8 C50 1.485(5)
N8 C31 1.495(5)
C31 C32 1.495(6)
C31 H40 0.9900
C31 H63 0.9900
C32 H61 0.9900
C32 H62 0.9900
C33 C34 1.492(6)
C33 H42 0.9900
C33 H41 0.9900
C34 H60 0.9900
C34 H59 0.9900
C35 C36 1.500(6)
C35 H58 0.9900
C35 H43 0.9900
C36 H45 0.9900
C36 H44 0.9900
C37 C38 1.510(5)
C37 H50 0.9900
C37 H51 0.9900
C38 N10 1.341(5)
C38 C43 1.390(5)
N10 C40 1.361(5)
C40 C41 1.373(6)
C40 H49 0.9500
C41 C42 1.391(6)
C41 H46 0.9500
C42 C43 1.383(6)
C42 H47 0.9500
C43 H48 0.9500
C44 C45 1.505(6)
C44 H57 0.9900
C44 H52 0.9900
C45 C49 1.390(6)
C46 C47 1.386(6)
C46 C50 1.507(6)
C47 C48 1.374(7)
C47 H53 0.9500
C48 C49 1.384(7)
C48 H55 0.9500
C49 H54 0.9500
C50 H50A 0.9900
C50 H50B 0.9900

loop_
_geom_hbond_atom_site_label_D
_geom_hbond_atom_site_label_H
_geom_hbond_atom_site_label_A
_geom_hbond_distance_DH
_geom_hbond_distance_HA
_geom_hbond_distance_DA
_geom_hbond_angle_DHA
_geom_hbond_site_symmetry_A
C23A H23A O14 0.95 2.52 3.335(6) 143.3 1_545
C4 H3 O1 0.95 2.58 3.130(5) 117.0 .
C4 H3 O18 0.95 2.49 3.318(6) 145.5 .
C7 H31 O14 0.99 2.51 3.361(6) 144.5 1_545
C9 H9 O12 0.99 2.62 3.430(5) 139.1 .
C10 H14 O15 0.99 2.60 3.430(5) 141.9 2_646
C10 H15 O10 0.99 2.58 3.425(5) 142.7 .
C12 H10 O2 0.95 2.52 3.070(5) 116.6 .
C12 H10 O18 0.95 2.49 3.341(5) 149.2 1_545
C15 H13 O13 0.95 2.56 3.333(5) 138.8 2_646
C17 H18 O10 0.99 2.47 3.225(5) 132.4 .
C21 H21B O18 0.99 2.57 3.362(6) 136.8 1_545
C28 H35 O3 0.95 2.56 3.135(5) 118.9 .
C28 H35 O22 0.95 2.59 3.463(6) 152.9 1_655
C32 H61 O16 0.99 2.58 3.173(5) 118.1 2_655
C32 H62 O21 0.99 2.56 3.331(6) 134.8 1_665
C34 H60 O23 0.99 2.63 3.406(6) 135.5 2_655
C35 H58 O14 0.99 2.57 3.355(6) 135.8 1_655
C37 H50 O14 0.99 2.37 3.222(5) 143.7 1_655
C37 H51 O9 0.99 2.59 3.360(5) 134.3 2_756
C40 H49 O4 0.95 2.56 3.099(5) 115.9 .
C40 H49 O22 0.95 2.52 3.269(6) 135.8 1_665
C43 H48 O11 0.95 2.40 3.282(5) 153.8 2_756
C44 H52 O9 0.99 2.62 3.189(5) 116.5 .
C50 H50A O10 0.99 2.42 3.327(5) 151.4 1_565
